data_7039582
loop_
_publ_author_name
'Guchhait, Tapas'
'Mani, Ganesan'
'Schulzke, Carola'

_publ_section_title
;
 Synthesis and structural characterization of anion complexes with
 azacalix[2]dipyrrolylmethane: effect of anion charge on the conformation
 of the macrocycle.
;
_journal_issue 29
_journal_name_full 'Dalton transactions (Cambridge, England : 2003)'
_journal_page_first 11781
_journal_page_last 11790
_journal_paper_doi 10.1039/c6dt01396a
_journal_volume 45
_journal_year 2016
_chemical_formula_sum 'C34 H48 B2 F8 N6'
_chemical_formula_weight 714.40
_chemical_name_systematic
;
 ?
;
_space_group_crystal_system monoclinic
_space_group_IT_number 14
_space_group_name_Hall '-P 2ybc'
_space_group_name_H-M_alt 'P 1 21/c 1'
_symmetry_space_group_name_Hall '-P 2ybc'
_symmetry_space_group_name_H-M 'P 1 21/c 1'
_atom_sites_solution_hydrogens mixed
_audit_creation_method SHELXL-2013
_audit_update_record
;
2016-06-13 deposited with the CCDC.
2016-06-16 downloaded from the CCDC.
;
_cell_angle_alpha 90
_cell_angle_beta 98.879(2)
_cell_angle_gamma 90
_cell_formula_units_Z 2
_cell_length_a 11.3232(9)
_cell_length_b 12.4132(10)
_cell_length_c 12.8292(10)
_cell_measurement_reflns_used 20299
_cell_measurement_temperature 298(2)
_cell_measurement_theta_max 25.000
_cell_measurement_theta_min 1.820
_cell_volume 1781.6(2)
_computing_data_collection APEX2
_computing_molecular_graphics Diamond3.2
_computing_publication_material 'CIFTAB (Sheldrick, 2013)'
_computing_structure_refinement 'SHELXL-2013 (Sheldrick, 2013)'
_computing_structure_solution 'SIR-92 (Altomare et al., 1994)'
_diffrn_ambient_temperature 298(2)
_diffrn_measured_fraction_theta_full 0.996
_diffrn_measured_fraction_theta_max 0.924
_diffrn_measurement_device_type 'Brucker CCD APEX 2'
_diffrn_measurement_method hemisphere
_diffrn_radiation_type MoK\a
_diffrn_radiation_wavelength 0.71073
_diffrn_reflns_av_R_equivalents 0.0700
_diffrn_reflns_av_unetI/netI 0.0901
_diffrn_reflns_Laue_measured_fraction_full 0.996
_diffrn_reflns_Laue_measured_fraction_max 0.924
_diffrn_reflns_limit_h_max 15
_diffrn_reflns_limit_h_min -16
_diffrn_reflns_limit_k_max 18
_diffrn_reflns_limit_k_min -17
_diffrn_reflns_limit_l_max 18
_diffrn_reflns_limit_l_min -18
_diffrn_reflns_number 25832
_diffrn_reflns_point_group_measured_fraction_full 0.996
_diffrn_reflns_point_group_measured_fraction_max 0.924
_diffrn_reflns_theta_full 25.000
_diffrn_reflns_theta_max 31.789
_diffrn_reflns_theta_min 1.820
_diffrn_source 'fine-focus sealed tube'
_exptl_absorpt_coefficient_mu 0.108
_exptl_absorpt_correction_T_max 0.991
_exptl_absorpt_correction_T_min 0.987
_exptl_absorpt_correction_type multi-scan
_exptl_absorpt_process_details sadabs
_exptl_crystal_colour Colorless
_exptl_crystal_density_diffrn 1.332
_exptl_crystal_description Prism
_exptl_crystal_F_000 752
_exptl_crystal_size_max 0.343
_exptl_crystal_size_mid 0.103
_exptl_crystal_size_min 0.085
_refine_diff_density_max 0.401
_refine_diff_density_min -0.222
_refine_diff_density_rms 0.041
_refine_ls_extinction_method none
_refine_ls_goodness_of_fit_ref 1.013
_refine_ls_hydrogen_treatment mixed
_refine_ls_matrix_type full
_refine_ls_number_parameters 267
_refine_ls_number_reflns 5614
_refine_ls_number_restraints 15
_refine_ls_restrained_S_all 1.040
_refine_ls_R_factor_all 0.1914
_refine_ls_R_factor_gt 0.0762
_refine_ls_shift/su_max 0.000
_refine_ls_shift/su_mean 0.000
_refine_ls_structure_factor_coef Fsqd
_refine_ls_weighting_details 'w=1/[\s^2^(Fo^2^)+(0.0767P)^2^+0.4642P] where P=(Fo^2^+2Fc^2^)/3'
_refine_ls_weighting_scheme calc
_refine_ls_wR_factor_gt 0.1578
_refine_ls_wR_factor_ref 0.2011
_reflns_Friedel_coverage 0.000
_reflns_number_gt 2435
_reflns_number_total 5614
_reflns_threshold_expression 'I > 2\s(I)'
_cod_data_source_file c6dt01396a2.cif
_cod_data_source_block 2b
_cod_depositor_comments 'Adding full bibliography for 7039581--7039589.cif.'
_cod_database_code 7039582
_shelx_space_group_comment
;
The symmetry employed for this shelxl refinement is uniquely defined
by the following loop, which should always be used as a source of
symmetry information in preference to the above space-group names.
They are only intended as comments.
;
_shelx_estimated_absorpt_t_min 0.964
_shelx_estimated_absorpt_t_max 0.991
_shelxl_version_number 2013-3

loop_
_space_group_symop_operation_xyz
'x, y, z'
'-x, y+1/2, -z+1/2'
'-x, -y, -z'
'x, -y-1/2, z-1/2'

loop_
_atom_site_label
_atom_site_type_symbol
_atom_site_fract_x
_atom_site_fract_y
_atom_site_fract_z
_atom_site_U_iso_or_equiv
_atom_site_adp_type
_atom_site_occupancy
_atom_site_site_symmetry_order
_atom_site_calc_flag
_atom_site_refinement_flags_posn
_atom_site_refinement_flags_adp
_atom_site_refinement_flags_occupancy
_atom_site_disorder_assembly
_atom_site_disorder_group
F1 F 0.06910(19) 0.94161(18) 0.59355(17) 0.1102(7) Uani 1 1 d D . . A 1
F2 F 0.2606(3) 0.9664(4) 0.6181(5) 0.1208(18) Uani 0.729(8) 1 d D . P A 1
F2A F 0.2293(16) 1.0102(8) 0.6927(14) 0.148(7) Uani 0.271(8) 1 d D . P A 2
F3 F 0.1956(5) 0.8110(3) 0.6646(4) 0.0960(16) Uani 0.729(8) 1 d D . P A 1
F3A F 0.2336(18) 0.8383(18) 0.6466(15) 0.194(10) Uani 0.271(8) 1 d D . P A 2
F4 F 0.1683(4) 0.9537(4) 0.7603(3) 0.1116(18) Uani 0.729(8) 1 d D . P A 1
F4A F 0.1238(16) 0.9045(15) 0.7545(12) 0.292(16) Uani 0.271(8) 1 d D . P A 2
B1 B 0.1746(3) 0.9178(3) 0.6617(3) 0.0623(8) Uani 1 1 d . . . . .
N1 N 0.19618(18) 1.06509(15) 0.34475(15) 0.0442(5) Uani 1 1 d . . . . .
H1N H 0.140(2) 1.0897(17) 0.3744(17) 0.036(6) Uiso 1 1 d . . . . .
N2 N 0.04636(16) 0.85157(16) 0.35392(14) 0.0429(5) Uani 1 1 d . . . . .
H2N H 0.028(2) 0.904(2) 0.401(2) 0.064(8) Uiso 1 1 d . . . . .
N3 N -0.20825(17) 0.80361(16) 0.44637(15) 0.0420(5) Uani 1 1 d . . . . .
H3N H -0.237(2) 0.861(2) 0.4206(18) 0.043(7) Uiso 1 1 d . . . . .
C1 C 0.3690(3) 1.0455(2) 0.2904(2) 0.0688(8) Uani 1 1 d . . . . .
H1 H 0.4475 1.0557 0.2794 0.083 Uiso 1 1 calc R U . . .
C2 C 0.2919(2) 0.9635(2) 0.2459(2) 0.0636(8) Uani 1 1 d . . . . .
H2 H 0.3106 0.9095 0.2008 0.076 Uiso 1 1 calc R U . . .
C3 C 0.1863(2) 0.97660(18) 0.27979(18) 0.0479(6) Uani 1 1 d . . . . .
C4 C 0.0759(2) 0.91070(19) 0.25744(18) 0.0498(6) Uani 1 1 d . . . . .
H4A H 0.0854 0.8584 0.2031 0.060 Uiso 1 1 calc R U . . .
H4B H 0.0095 0.9572 0.2302 0.060 Uiso 1 1 calc R U . . .
C5 C 0.1492(2) 0.7896(2) 0.4095(2) 0.0578(7) Uani 1 1 d . . . . .
H5A H 0.1254 0.7524 0.4686 0.087 Uiso 1 1 calc R U . . .
H5B H 0.2136 0.8380 0.4341 0.087 Uiso 1 1 calc R U . . .
H5C H 0.1751 0.7381 0.3619 0.087 Uiso 1 1 calc R U . . .
C6 C -0.0623(2) 0.7806(2) 0.32161(18) 0.0503(6) Uani 1 1 d . . . . .
H6A H -0.1204 0.8203 0.2728 0.060 Uiso 1 1 calc R U . . .
H6B H -0.0384 0.7180 0.2847 0.060 Uiso 1 1 calc R U . . .
C7 C -0.1201(2) 0.74364(19) 0.41168(18) 0.0441(6) Uani 1 1 d . . . . .
C8 C -0.1079(2) 0.65216(19) 0.46991(19) 0.0504(6) Uani 1 1 d . . . . .
H8 H -0.0546 0.5964 0.4635 0.060 Uiso 1 1 calc R U . . .
C9 C -0.1899(2) 0.65615(18) 0.54186(19) 0.0479(6) Uani 1 1 d . . . . .
H9 H -0.1999 0.6038 0.5916 0.058 Uiso 1 1 calc R U . . .
C10 C -0.25234(19) 0.75037(17) 0.52584(17) 0.0391(5) Uani 1 1 d . . . . .
C11 C -0.35298(19) 0.79810(17) 0.57660(17) 0.0411(5) Uani 1 1 d . . . . .
C12 C -0.4547(2) 0.83921(19) 0.49049(19) 0.0499(6) Uani 1 1 d . . . . .
H12A H -0.5126 0.8784 0.5242 0.060 Uiso 1 1 calc R U . . .
H12B H -0.4213 0.8889 0.4444 0.060 Uiso 1 1 calc R U . . .
C13 C -0.5178(2) 0.7490(2) 0.4248(2) 0.0614(7) Uani 1 1 d . . . . .
H13A H -0.4614 0.7121 0.3874 0.074 Uiso 1 1 calc R U . . .
H13B H -0.5807 0.7788 0.3729 0.074 Uiso 1 1 calc R U . . .
C14 C -0.5712(2) 0.6692(2) 0.4940(2) 0.0668(8) Uani 1 1 d . . . . .
H14A H -0.6105 0.6115 0.4508 0.080 Uiso 1 1 calc R U . . .
H14B H -0.6306 0.7051 0.5288 0.080 Uiso 1 1 calc R U . . .
C15 C -0.4735(2) 0.6230(2) 0.5759(2) 0.0585(7) Uani 1 1 d . . . . .
H15A H -0.4179 0.5823 0.5408 0.070 Uiso 1 1 calc R U . . .
H15B H -0.5086 0.5741 0.6215 0.070 Uiso 1 1 calc R U . . .
C16 C -0.4063(2) 0.71130(19) 0.64223(19) 0.0500(6) Uani 1 1 d . . . . .
H16A H -0.3420 0.6789 0.6909 0.060 Uiso 1 1 calc R U . . .
H16B H -0.4603 0.7458 0.6837 0.060 Uiso 1 1 calc R U . . .
C17 C -0.3087(2) 0.89221(18) 0.64744(19) 0.0463(6) Uani 1 1 d . . . . .

loop_
_atom_site_aniso_label
_atom_site_aniso_U_11
_atom_site_aniso_U_22
_atom_site_aniso_U_33
_atom_site_aniso_U_23
_atom_site_aniso_U_13
_atom_site_aniso_U_12
F1 0.0992(15) 0.1133(16) 0.1118(16) -0.0337(13) -0.0031(12) 0.0352(12)
F2 0.101(2) 0.082(3) 0.188(5) 0.054(3) 0.047(3) -0.006(2)
F2A 0.203(14) 0.056(5) 0.147(12) 0.016(6) -0.090(10) -0.015(7)
F3 0.168(4) 0.0437(16) 0.082(2) 0.0166(15) 0.037(2) 0.005(2)
F3A 0.185(14) 0.23(2) 0.139(13) -0.090(13) -0.049(10) 0.173(15)
F4 0.152(4) 0.107(3) 0.072(2) -0.029(2) 0.004(2) 0.049(3)
F4A 0.26(2) 0.223(17) 0.45(3) 0.26(2) 0.25(2) 0.118(14)
B1 0.066(2) 0.0522(19) 0.070(2) 0.0023(16) 0.0155(18) 0.0093(17)
N1 0.0420(12) 0.0455(11) 0.0489(12) -0.0040(9) 0.0191(9) 0.0019(9)
N2 0.0389(11) 0.0483(11) 0.0439(11) -0.0104(9) 0.0137(9) -0.0029(9)
N3 0.0419(11) 0.0385(10) 0.0466(11) 0.0053(9) 0.0101(9) 0.0038(9)
C1 0.0611(18) 0.0673(18) 0.088(2) -0.0238(15) 0.0444(16) -0.0165(14)
C2 0.0702(18) 0.0598(16) 0.0693(18) -0.0213(13) 0.0375(15) -0.0120(14)
C3 0.0540(15) 0.0451(13) 0.0476(13) -0.0076(11) 0.0171(11) -0.0043(11)
C4 0.0566(15) 0.0531(14) 0.0408(13) -0.0053(11) 0.0117(11) -0.0033(12)
C5 0.0477(15) 0.0671(17) 0.0579(16) 0.0023(13) 0.0057(12) 0.0038(13)
C6 0.0427(14) 0.0626(15) 0.0464(14) -0.0126(12) 0.0094(11) -0.0083(12)
C7 0.0390(13) 0.0474(13) 0.0467(13) -0.0083(11) 0.0091(10) -0.0037(10)
C8 0.0477(14) 0.0423(13) 0.0624(16) -0.0015(12) 0.0123(12) 0.0076(11)
C9 0.0502(14) 0.0399(12) 0.0540(14) 0.0081(11) 0.0088(11) 0.0017(11)
C10 0.0385(13) 0.0390(12) 0.0402(12) 0.0029(9) 0.0075(10) -0.0030(10)
C11 0.0415(13) 0.0380(11) 0.0461(13) 0.0031(10) 0.0136(10) 0.0003(10)
C12 0.0464(14) 0.0478(13) 0.0578(15) 0.0089(11) 0.0157(12) 0.0064(11)
C13 0.0461(15) 0.0728(18) 0.0634(17) -0.0011(14) 0.0022(13) 0.0056(13)
C14 0.0460(15) 0.0606(17) 0.093(2) -0.0102(15) 0.0066(14) -0.0062(13)
C15 0.0527(16) 0.0469(14) 0.0794(19) 0.0052(13) 0.0213(14) -0.0082(12)
C16 0.0514(15) 0.0493(14) 0.0531(14) 0.0082(11) 0.0199(11) -0.0036(11)
C17 0.0439(14) 0.0438(12) 0.0545(14) -0.0004(11) 0.0182(11) -0.0051(11)

loop_
_atom_type_symbol
_atom_type_description
_atom_type_scat_dispersion_real
_atom_type_scat_dispersion_imag
_atom_type_scat_source
C C 0.0033 0.0016 'International Tables Vol C Tables 4.2.6.8 and 6.1.1.4'
H H 0.0000 0.0000 'International Tables Vol C Tables 4.2.6.8 and 6.1.1.4'
N N 0.0061 0.0033 'International Tables Vol C Tables 4.2.6.8 and 6.1.1.4'
F F 0.0171 0.0103 'International Tables Vol C Tables 4.2.6.8 and 6.1.1.4'
B B 0.0013 0.0007 'International Tables Vol C Tables 4.2.6.8 and 6.1.1.4'

loop_
_geom_angle_atom_site_label_1
_geom_angle_atom_site_label_2
_geom_angle_atom_site_label_3
_geom_angle
_geom_angle_site_symmetry_1
_geom_angle_site_symmetry_3
F3A B1 F2A 120.1(12) . .
F2 B1 F3 108.6(4) . .
F2 B1 F4 112.9(4) . .
F3 B1 F4 109.4(4) . .
F2 B1 F1 104.4(3) . .
F3 B1 F1 110.8(4) . .
F4 B1 F1 110.6(3) . .
F3A B1 F4A 110.1(13) . .
F2A B1 F4A 94.6(11) . .
C17 N1 C3 110.01(19) 3_576 .
C5 N2 C6 111.90(19) . .
C5 N2 C4 112.77(18) . .
C6 N2 C4 109.20(17) . .
C10 N3 C7 110.23(19) . .
C17 C1 C2 108.2(2) 3_576 .
C3 C2 C1 108.0(2) . .
C2 C3 N1 107.5(2) . .
C2 C3 C4 129.4(2) . .
N1 C3 C4 123.1(2) . .
C3 C4 N2 113.17(19) . .
C7 C6 N2 113.73(18) . .
C8 C7 N3 107.0(2) . .
C8 C7 C6 131.9(2) . .
N3 C7 C6 120.9(2) . .
C7 C8 C9 108.1(2) . .
C10 C9 C8 108.1(2) . .
C9 C10 N3 106.57(19) . .
C9 C10 C11 132.5(2) . .
N3 C10 C11 120.95(19) . .
C17 C11 C10 110.91(18) . .
C17 C11 C16 109.34(18) . .
C10 C11 C16 110.10(18) . .
C17 C11 C12 108.25(18) . .
C10 C11 C12 110.27(18) . .
C16 C11 C12 107.89(19) . .
C13 C12 C11 112.8(2) . .
C12 C13 C14 110.7(2) . .
C13 C14 C15 109.8(2) . .
C14 C15 C16 111.4(2) . .
C15 C16 C11 113.7(2) . .
C1 C17 N1 106.3(2) 3_576 3_576
C1 C17 C11 129.5(2) 3_576 .
N1 C17 C11 124.05(19) 3_576 .

loop_
_geom_bond_atom_site_label_1
_geom_bond_atom_site_label_2
_geom_bond_distance
_geom_bond_site_symmetry_2
F1 B1 1.399(4) .
F2 B1 1.340(4) .
F2A B1 1.334(9) .
F3 B1 1.346(5) .
F3A B1 1.224(11) .
F4 B1 1.353(4) .
F4A B1 1.410(13) .
N1 C17 1.369(3) 3_576
N1 C3 1.373(3) .
N2 C5 1.484(3) .
N2 C6 1.518(3) .
N2 C4 1.520(3) .
N3 C10 1.372(3) .
N3 C7 1.373(3) .
C1 C17 1.367(3) 3_576
C1 C2 1.404(4) .
C2 C3 1.344(3) .
C3 C4 1.484(3) .
C6 C7 1.486(3) .
C7 C8 1.355(3) .
C8 C9 1.408(3) .
C9 C10 1.366(3) .
C10 C11 1.518(3) .
C11 C17 1.517(3) .
C11 C16 1.546(3) .
C11 C12 1.554(3) .
C12 C13 1.513(4) .
C13 C14 1.516(4) .
C14 C15 1.517(4) .
C15 C16 1.518(3) .
C17 C1 1.367(3) 3_576
C17 N1 1.369(3) 3_576
